data_1541015
loop_
_publ_author_name
'Svensson, G.'
'Koehler, J.'
'Simon, A.'

_publ_section_title
;
 BaNb7O9, ein neues Oxoniobate mit Doppelschichten spitzenverknuepfter
 Nb6-Oktaeder
;
_journal_name_full 'Angewandte Chemie (German Edition)'
_journal_page_first 192
_journal_page_last 194
_journal_volume 104
_journal_year 1992
_chemical_formula_sum 'Ba Nb7 O9'
_chemical_name_systematic 'Ba (Nb7 O9)'
_space_group_IT_number 123
_symmetry_space_group_name_Hall '-P 4 2'
_symmetry_space_group_name_H-M 'P 4/m m m'
_cell_angle_alpha 90
_cell_angle_beta 90
_cell_angle_gamma 90
_cell_formula_units_Z 1
_cell_length_a 4.195
_cell_length_b 4.195
_cell_length_c 12.426
_cell_volume 218.673
_citation_journal_id_ASTM ANCEAD
_cod_data_source_file Svensson_ANCEAD_1992_1511.cif
_cod_data_source_block Ba1Nb7O9
_cod_original_cell_volume 218.6731
_cod_original_formula_sum 'Ba1 Nb7 O9'
_cod_database_code 1541015

loop_
_symmetry_equiv_pos_as_xyz
x,y,z
-y,x,z
-x,-y,z
y,-x,z
x,-y,-z
y,x,-z
-x,y,-z
-y,-x,-z
-x,-y,-z
y,-x,-z
x,y,-z
-y,x,-z
-x,y,z
-y,-x,z
x,-y,z
y,x,z

loop_
_atom_site_label
_atom_site_type_symbol
_atom_site_fract_x
_atom_site_fract_y
_atom_site_fract_z
_atom_site_occupancy
_atom_site_U_iso_or_equiv
Nb3 Nb+2 0.5 0.5 0.1681 1 0.0
Ba1 Ba+2 0 0 0 1 0.0
Nb1 Nb+2 0.5 0.5 0.5 1 0.0
O3 O-2 0 0.5 0.16 1 0.0
O4 O-2 0.5 0.5 0 1 0.0
O2 O-2 0 0 0.335 1 0.0
Nb2 Nb+2 0.5 0 0.3291 1 0.0
O1 O-2 0 0.5 0.5 1 0.0
